data_7100329
loop_
_publ_author_name
'M.K. Smith'
'A.F. Hill'

_publ_section_title
;
Novel Poly(methimazolyl)borate Complexes of Niobium
and Tantalum
;
_journal_name_full 'Chemical Communications'
_journal_paper_doi 10.1039/b415852k
_journal_year 2005
_chemical_formula_sum 'C31 H33 B Cl2 N6 S3 Sn'
_chemical_formula_weight 786.21
_space_group_IT_number 2
_symmetry_cell_setting triclinic
_symmetry_space_group_name_Hall '-P 1'
_symmetry_space_group_name_H-M 'P -1'
_cell_angle_alpha 96.09(3)
_cell_angle_beta 98.22(3)
_cell_angle_gamma 114.39(3)
_cell_formula_units_Z 2
_cell_length_a 9.1800(18)
_cell_length_b 10.140(2)
_cell_length_c 21.540(4)
_cell_measurement_temperature 200(2)
_cell_volume 1776.8(6)
_diffrn_ambient_temperature 200(2)
_exptl_crystal_density_diffrn 1.470
_cod_database_code 7100329

loop_
_symmetry_equiv_pos_as_xyz
'x, y, z'
'-x, -y, -z'

loop_
_atom_site_label
_atom_site_type_symbol
_atom_site_fract_x
_atom_site_fract_y
_atom_site_fract_z
_atom_site_U_iso_or_equiv
_atom_site_adp_type
_atom_site_occupancy
_atom_site_symmetry_multiplicity
_atom_site_calc_flag
_atom_site_refinement_flags
_atom_site_disorder_assembly
_atom_site_disorder_group
Sn1 Sn 0.69239(2) 0.73271(2) 0.686836(9) 0.03663(8) Uani 1 1 d . . .
Cl1 Cl 0.59545(16) 0.87730(14) 0.50825(7) 0.0884(3) Uani 1 1 d . . .
C1 C 0.4938(6) 0.8134(5) 0.4294(2) 0.0869(14) Uani 1 1 d . . .
H1A H 0.5158 0.8983 0.4072 0.104 Uiso 1 1 calc R . .
H1B H 0.5374 0.7499 0.4085 0.104 Uiso 1 1 calc R . .
B1 B 1.1312(4) 0.9072(3) 0.83331(15) 0.0318(6) Uani 1 1 d . . .
Cl2 Cl 0.2867(2) 0.7153(2) 0.42081(9) 0.1474(8) Uani 1 1 d . . .
S11 S 0.75473(8) 0.64731(8) 0.78540(3) 0.03669(16) Uani 1 1 d . . .
N11 N 0.9815(3) 0.9125(2) 0.85905(10) 0.0325(5) Uani 1 1 d . . .
C11 C 0.8266(3) 0.8107(3) 0.84009(13) 0.0340(6) Uani 1 1 d . . .
N12 N 0.7335(3) 0.8497(3) 0.87426(12) 0.0441(6) Uani 1 1 d . . .
C12 C 0.9853(4) 1.0177(3) 0.90595(14) 0.0419(7) Uani 1 1 d . . .
H12 H 1.0799 1.1030 0.9280 0.050 Uiso 1 1 calc R . .
C13 C 0.8330(4) 0.9795(4) 0.91527(16) 0.0495(8) Uani 1 1 d . . .
H13 H 0.8002 1.0326 0.9448 0.059 Uiso 1 1 calc R . .
C14 C 0.5569(4) 0.7702(4) 0.86778(19) 0.0631(10) Uani 1 1 d . . .
H14A H 0.5031 0.8227 0.8455 0.095 Uiso 1 1 calc R . .
H14B H 0.5306 0.7638 0.9102 0.095 Uiso 1 1 calc R . .
H14C H 0.5185 0.6707 0.8432 0.095 Uiso 1 1 calc R . .
S21 S 1.05919(9) 0.72406(8) 0.95858(3) 0.03883(16) Uani 1 1 d . . .
N21 N 1.1375(2) 0.7591(2) 0.84058(10) 0.0299(4) Uani 1 1 d . . .
C21 C 1.1046(3) 0.6797(3) 0.88835(13) 0.0308(5) Uani 1 1 d . . .
N22 N 1.1150(3) 0.5522(2) 0.86894(11) 0.0364(5) Uani 1 1 d . . .
C22 C 1.1645(3) 0.6773(3) 0.79169(13) 0.0335(6) Uani 1 1 d . . .
H22 H 1.1882 0.7064 0.7524 0.040 Uiso 1 1 calc R . .
C23 C 1.1518(3) 0.5504(3) 0.80890(14) 0.0390(6) Uani 1 1 d . . .
H23 H 1.1654 0.4740 0.7846 0.047 Uiso 1 1 calc R . .
C24 C 1.0883(5) 0.4348(4) 0.90627(17) 0.0543(8) Uani 1 1 d . . .
H24A H 1.1441 0.4781 0.9508 0.081 Uiso 1 1 calc R . .
H24B H 1.1322 0.3689 0.8889 0.081 Uiso 1 1 calc R . .
H24C H 0.9709 0.3788 0.9040 0.081 Uiso 1 1 calc R . .
S31 S 1.26864(10) 1.24263(9) 0.80218(4) 0.04652(19) Uani 1 1 d . . .
N31 N 1.2885(3) 1.0376(2) 0.87223(11) 0.0327(5) Uani 1 1 d . . .
C31 C 1.3518(3) 1.1774(3) 0.85929(14) 0.0349(6) Uani 1 1 d . . .
N32 N 1.4952(3) 1.2549(3) 0.90161(12) 0.0412(6) Uani 1 1 d . . .
C32 C 1.3958(3) 1.0334(3) 0.92347(14) 0.0418(7) Uani 1 1 d . . .
H32 H 1.3817 0.9499 0.9426 0.050 Uiso 1 1 calc R . .
C33 C 1.5221(4) 1.1663(3) 0.94131(15) 0.0459(7) Uani 1 1 d . . .
H33 H 1.6136 1.1945 0.9752 0.055 Uiso 1 1 calc R . .
C34 C 1.6041(5) 1.4100(3) 0.9054(2) 0.0625(10) Uani 1 1 d . . .
H34A H 1.6089 1.4314 0.8622 0.094 Uiso 1 1 calc R . .
H34B H 1.7138 1.4313 0.9283 0.094 Uiso 1 1 calc R . .
H34C H 1.5626 1.4715 0.9282 0.094 Uiso 1 1 calc R . .
C41 C 0.6602(3) 0.9249(3) 0.71327(14) 0.0392(6) Uani 1 1 d . . .
C42 C 0.7917(4) 1.0615(3) 0.73952(17) 0.0507(8) Uani 1 1 d . . .
H42 H 0.9003 1.0710 0.7456 0.061 Uiso 1 1 calc R . .
C43 C 0.7634(5) 1.1823(4) 0.7566(2) 0.0656(10) Uani 1 1 d . . .
H43 H 0.8531 1.2751 0.7742 0.079 Uiso 1 1 calc R . .
C44 C 0.6070(5) 1.1699(4) 0.74832(19) 0.0646(10) Uani 1 1 d . . .
H44 H 0.5891 1.2542 0.7601 0.078 Uiso 1 1 calc R . .
C45 C 0.4753(4) 1.0355(4) 0.72290(18) 0.0562(9) Uani 1 1 d . . .
H45 H 0.3669 1.0265 0.7177 0.067 Uiso 1 1 calc R . .
C46 C 0.5027(4) 0.9154(4) 0.70538(16) 0.0469(7) Uani 1 1 d . . .
H46 H 0.4121 0.8233 0.6874 0.056 Uiso 1 1 calc R . .
C51 C 0.8896(3) 0.7687(3) 0.63922(13) 0.0390(6) Uani 1 1 d . . .
C52 C 0.9539(4) 0.6671(4) 0.63434(15) 0.0465(7) Uani 1 1 d . . .
H52 H 0.9110 0.5822 0.6532 0.056 Uiso 1 1 calc R . .
C53 C 1.0806(4) 0.6878(4) 0.60210(17) 0.0564(9) Uani 1 1 d . . .
H53 H 1.1236 0.6173 0.5987 0.068 Uiso 1 1 calc R . .
C54 C 1.1425(4) 0.8111(5) 0.57523(18) 0.0618(10) Uani 1 1 d . . .
H54 H 1.2288 0.8258 0.5531 0.074 Uiso 1 1 calc R . .
C55 C 1.0815(4) 0.9130(4) 0.57994(18) 0.0598(9) Uani 1 1 d . . .
H55 H 1.1255 0.9980 0.5612 0.072 Uiso 1 1 calc R . .
C56 C 0.9554(4) 0.8925(4) 0.61204(16) 0.0495(7) Uani 1 1 d . . .
H56 H 0.9138 0.9641 0.6154 0.059 Uiso 1 1 calc R . .
C61 C 0.4654(3) 0.5510(3) 0.64026(13) 0.0372(6) Uani 1 1 d . . .
C62 C 0.3676(4) 0.4573(4) 0.67483(15) 0.0525(8) Uani 1 1 d . . .
H62 H 0.4037 0.4712 0.7196 0.063 Uiso 1 1 calc R . .
C63 C 0.2168(4) 0.3427(4) 0.64509(17) 0.0615(10) Uani 1 1 d . . .
H63 H 0.1509 0.2786 0.6695 0.074 Uiso 1 1 calc R . .
C64 C 0.1637(4) 0.3227(4) 0.58055(16) 0.0530(8) Uani 1 1 d . . .
H64 H 0.0598 0.2458 0.5603 0.064 Uiso 1 1 calc R . .
C65 C 0.2599(4) 0.4134(4) 0.54499(15) 0.0511(8) Uani 1 1 d . . .
H65 H 0.2236 0.3981 0.5001 0.061 Uiso 1 1 calc R . .
C66 C 0.4107(4) 0.5278(3) 0.57475(14) 0.0459(7) Uani 1 1 d . . .
H66 H 0.4768 0.5905 0.5500 0.055 Uiso 1 1 calc R . .
H1 H 1.1092 0.9114 0.7845 0.050 Uiso 1 1 d R . .

loop_
_atom_site_aniso_label
_atom_site_aniso_U_11
_atom_site_aniso_U_22
_atom_site_aniso_U_33
_atom_site_aniso_U_23
_atom_site_aniso_U_13
_atom_site_aniso_U_12
Sn1 0.03112(11) 0.03807(13) 0.03554(13) 0.00326(8) 0.00572(8) 0.01124(9)
Cl1 0.0920(8) 0.0786(7) 0.1032(9) 0.0335(7) 0.0265(7) 0.0393(7)
C1 0.081(3) 0.078(3) 0.103(4) 0.011(3) 0.040(3) 0.030(3)
B1 0.0300(14) 0.0316(15) 0.0341(16) 0.0062(12) 0.0041(12) 0.0146(12)
Cl2 0.0991(11) 0.1331(13) 0.1214(13) -0.0350(11) 0.0353(10) -0.0254(10)
S11 0.0332(3) 0.0338(4) 0.0361(4) 0.0021(3) 0.0024(3) 0.0103(3)
N11 0.0294(11) 0.0323(11) 0.0339(12) 0.0011(9) 0.0012(9) 0.0146(9)
C11 0.0278(12) 0.0413(15) 0.0329(14) 0.0051(12) 0.0038(10) 0.0163(11)
N12 0.0311(12) 0.0547(15) 0.0466(15) -0.0011(12) 0.0073(10) 0.0216(11)
C12 0.0402(15) 0.0403(16) 0.0417(17) -0.0066(13) -0.0006(12) 0.0203(13)
C13 0.0456(17) 0.0546(19) 0.0480(19) -0.0076(15) 0.0058(14) 0.0268(15)
C14 0.0311(16) 0.074(2) 0.078(3) -0.004(2) 0.0135(16) 0.0203(16)
S21 0.0441(4) 0.0376(4) 0.0315(4) 0.0046(3) 0.0098(3) 0.0143(3)
N21 0.0267(10) 0.0298(11) 0.0326(12) 0.0055(9) 0.0059(8) 0.0119(9)
C21 0.0254(12) 0.0282(13) 0.0355(14) 0.0066(11) 0.0045(10) 0.0088(10)
N22 0.0410(13) 0.0282(11) 0.0402(13) 0.0088(10) 0.0098(10) 0.0143(10)
C22 0.0309(13) 0.0362(14) 0.0334(14) 0.0063(11) 0.0086(11) 0.0139(11)
C23 0.0422(15) 0.0360(15) 0.0412(16) 0.0053(12) 0.0133(12) 0.0182(13)
C24 0.075(2) 0.0396(17) 0.056(2) 0.0184(15) 0.0220(18) 0.0273(17)
S31 0.0485(4) 0.0417(4) 0.0578(5) 0.0209(4) 0.0107(4) 0.0251(3)
N31 0.0274(10) 0.0302(11) 0.0386(13) 0.0090(9) 0.0039(9) 0.0110(9)
C31 0.0317(13) 0.0312(14) 0.0435(16) 0.0073(12) 0.0100(11) 0.0144(11)
N32 0.0355(12) 0.0304(12) 0.0475(15) 0.0079(11) 0.0050(11) 0.0055(10)
C32 0.0363(14) 0.0393(16) 0.0440(17) 0.0126(13) -0.0010(12) 0.0128(12)
C33 0.0358(15) 0.0419(16) 0.0472(18) 0.0106(14) -0.0022(13) 0.0075(13)
C34 0.058(2) 0.0326(17) 0.077(3) 0.0123(16) 0.0081(18) 0.0016(15)
C41 0.0347(14) 0.0400(15) 0.0392(16) 0.0073(12) 0.0066(12) 0.0130(12)
C42 0.0370(16) 0.0439(17) 0.062(2) 0.0022(15) 0.0031(14) 0.0123(14)
C43 0.057(2) 0.0428(19) 0.080(3) -0.0043(18) 0.0056(19) 0.0120(17)
C44 0.074(3) 0.054(2) 0.072(3) 0.0019(19) 0.018(2) 0.035(2)
C45 0.0513(19) 0.063(2) 0.062(2) 0.0123(18) 0.0148(17) 0.0308(18)
C46 0.0365(15) 0.0490(18) 0.0497(18) 0.0030(14) 0.0067(13) 0.0152(14)
C51 0.0301(13) 0.0449(16) 0.0329(15) -0.0001(12) 0.0045(11) 0.0099(12)
C52 0.0444(17) 0.0518(18) 0.0421(17) 0.0046(14) 0.0075(13) 0.0212(15)
C53 0.0482(19) 0.072(2) 0.051(2) -0.0051(17) 0.0028(15) 0.0346(18)
C54 0.0410(18) 0.080(3) 0.052(2) 0.0001(19) 0.0135(15) 0.0165(18)
C55 0.0489(19) 0.061(2) 0.060(2) 0.0138(18) 0.0203(16) 0.0108(17)
C56 0.0418(16) 0.0491(18) 0.0514(19) 0.0078(15) 0.0120(14) 0.0133(14)
C61 0.0322(13) 0.0372(15) 0.0363(15) 0.0018(12) 0.0040(11) 0.0113(12)
C62 0.0421(17) 0.059(2) 0.0356(17) 0.0064(15) 0.0026(13) 0.0039(15)
C63 0.0490(19) 0.059(2) 0.048(2) 0.0095(17) 0.0045(15) -0.0026(16)
C64 0.0403(17) 0.0506(19) 0.0488(19) -0.0014(15) -0.0055(14) 0.0082(15)
C65 0.0537(19) 0.054(2) 0.0335(16) -0.0015(14) -0.0038(14) 0.0185(16)
C66 0.0468(17) 0.0489(18) 0.0347(16) 0.0065(13) 0.0085(13) 0.0141(14)

loop_
_geom_bond_atom_site_label_1
_geom_bond_atom_site_label_2
_geom_bond_distance
_geom_bond_site_symmetry_2
_geom_bond_publ_flag
Sn1 C41 2.121(3) . ?
Sn1 C51 2.128(3) . ?
Sn1 C61 2.140(3) . ?
Sn1 S11 2.4569(10) . ?
Cl1 C1 1.730(5) . ?
C1 Cl2 1.713(5) . ?
B1 N31 1.542(4) . ?
B1 N21 1.550(4) . ?
B1 N11 1.572(4) . ?
S11 C11 1.740(3) . ?
N11 C11 1.337(3) . ?
N11 C12 1.375(4) . ?
C11 N12 1.351(3) . ?
N12 C13 1.370(4) . ?
N12 C14 1.459(4) . ?
C12 C13 1.339(4) . ?
S21 C21 1.690(3) . ?
N21 C21 1.364(3) . ?
N21 C22 1.384(3) . ?
C21 N22 1.361(3) . ?
N22 C23 1.383(4) . ?
N22 C24 1.464(4) . ?
C22 C23 1.341(4) . ?
S31 C31 1.690(3) . ?
N31 C31 1.369(3) . ?
N31 C32 1.387(4) . ?
C31 N32 1.353(4) . ?
N32 C33 1.373(4) . ?
N32 C34 1.459(4) . ?
C32 C33 1.335(4) . ?
C41 C42 1.397(4) . ?
C41 C46 1.393(4) . ?
C42 C43 1.377(5) . ?
C43 C44 1.372(5) . ?
C44 C45 1.383(5) . ?
C45 C46 1.368(5) . ?
C51 C56 1.384(4) . ?
C51 C52 1.385(4) . ?
C52 C53 1.392(5) . ?
C53 C54 1.372(5) . ?
C54 C55 1.365(5) . ?
C55 C56 1.386(5) . ?
C61 C62 1.379(4) . ?
C61 C66 1.389(4) . ?
C62 C63 1.392(5) . ?
C63 C64 1.370(5) . ?
C64 C65 1.373(5) . ?
C65 C66 1.391(4) . ?
